data_1570705
loop_
_publ_author_name
'Dasi, Lukhanyo'
'Hosten, Eric Cyriel'
'Betz, Richard'

_publ_section_title
;
 rac-Hydroxyisovaleric acid
;
_journal_coeditor_code BT4145
_journal_issue 1
_journal_name_full IUCrData
_journal_paper_doi 10.1107/S2414314623010933
_journal_volume 9
_journal_year 2024
_chemical_formula_iupac 'C5 H10 O3'
_chemical_formula_moiety 'C5 H10 O3'
_chemical_formula_sum 'C5 H10 O3'
_chemical_formula_weight 118.13
_chemical_name_common
;
<i>rac</i>-Hydroxyisovaleric acid
;
_chemical_name_systematic
;
<i>rac</i>-2-Hydroxy-3-methylbutanoic acid
;
_space_group_crystal_system orthorhombic
_space_group_IT_number 61
_space_group_name_Hall '-P 2ac 2ab'
_space_group_name_H-M_alt 'P b c a'
_atom_sites_solution_hydrogens geom
_atom_sites_solution_primary direct
_atom_sites_solution_secondary difmap
_audit_creation_method SHELXL-2019/3
_cell_angle_alpha 90
_cell_angle_beta 90
_cell_angle_gamma 90
_cell_formula_units_Z 8
_cell_length_a 10.9589(4)
_cell_length_b 9.3280(4)
_cell_length_c 12.7255(6)
_cell_measurement_reflns_used 4732
_cell_measurement_temperature 200(2)
_cell_measurement_theta_max 28.09
_cell_measurement_theta_min 3.20
_cell_volume 1300.86(10)
_computing_cell_refinement
;
SAINT (Bruker, 2010)
;
_computing_data_collection
;
APEX2 (Bruker, 2010)
;
_computing_data_reduction
;
SAINT (Bruker, 2010)
;
_computing_molecular_graphics
;
PLATON (Spek, 2020), Mercury (Macrae <i>et al.</i>, 2020)
;
_computing_publication_material
;
SHELXTL (Sheldrick, 2008)
;
_computing_structure_refinement
;
SHELXL97 (Sheldrick, 2008)
;
_computing_structure_solution
;
SHELXS97 (Sheldrick, 2008)
;
_diffrn_ambient_temperature 200(2)
_diffrn_measured_fraction_theta_full 0.998
_diffrn_measured_fraction_theta_max 0.992
_diffrn_measurement_device_type
;
Bruker (2010) APEXII CCD
;
_diffrn_measurement_method '\f and \w scans'
_diffrn_radiation_monochromator graphite
_diffrn_radiation_source 'sealed tube'
_diffrn_radiation_type MoK\a
_diffrn_radiation_wavelength 0.71073
_diffrn_reflns_av_R_equivalents 0.0171
_diffrn_reflns_av_unetI/netI 0.0121
_diffrn_reflns_limit_h_max 14
_diffrn_reflns_limit_h_min -11
_diffrn_reflns_limit_k_max 12
_diffrn_reflns_limit_k_min -12
_diffrn_reflns_limit_l_max 16
_diffrn_reflns_limit_l_min -16
_diffrn_reflns_number 10603
_diffrn_reflns_theta_full 25.242
_diffrn_reflns_theta_max 28.382
_diffrn_reflns_theta_min 3.202
_exptl_absorpt_coefficient_mu 0.099
_exptl_absorpt_correction_T_max 0.9895
_exptl_absorpt_correction_T_min 0.9284
_exptl_absorpt_correction_type numerical
_exptl_absorpt_process_details
;
(SADABS, Krause <i>et al.</i>,  2015)
;
_exptl_crystal_colour colourless
_exptl_crystal_density_diffrn 1.206
_exptl_crystal_description blocks
_exptl_crystal_F_000 512
_exptl_crystal_size_max 0.60
_exptl_crystal_size_mid 0.51
_exptl_crystal_size_min 0.35
_refine_diff_density_max 0.352
_refine_diff_density_min -0.151
_refine_ls_extinction_method none
_refine_ls_goodness_of_fit_ref 1.049
_refine_ls_hydrogen_treatment constr
_refine_ls_matrix_type full
_refine_ls_number_parameters 79
_refine_ls_number_reflns 1620
_refine_ls_number_restraints 0
_refine_ls_restrained_S_all 1.049
_refine_ls_R_factor_all 0.0425
_refine_ls_R_factor_gt 0.0354
_refine_ls_shift/su_max 0.000
_refine_ls_shift/su_mean 0.000
_refine_ls_structure_factor_coef Fsqd
_refine_ls_weighting_details 'w=1/[\s^2^(Fo^2^)+(0.0586P)^2^+0.2192P] where P=(Fo^2^+2Fc^2^)/3'
_refine_ls_weighting_scheme calc
_refine_ls_wR_factor_gt 0.1011
_refine_ls_wR_factor_ref 0.1069
_reflns_number_gt 1366
_reflns_number_total 1620
_reflns_threshold_expression 'I > 2\s(I)'
_cod_data_source_file bt4145.cif
_cod_data_source_block I
_cod_database_code 1570705
_shelx_space_group_comment
;
The symmetry employed for this shelxl refinement is uniquely defined
by the following loop, which should always be used as a source of
symmetry information in preference to the above space-group names.
They are only intended as comments.
;
_shelx_estimated_absorpt_t_min 0.917
_shelx_estimated_absorpt_t_max 0.966

loop_
_space_group_symop_operation_xyz
'x, y, z'
'-x+1/2, -y, z+1/2'
'-x, y+1/2, -z+1/2'
'x+1/2, -y+1/2, -z'
'-x, -y, -z'
'x-1/2, y, -z-1/2'
'x, -y-1/2, z-1/2'
'-x-1/2, y-1/2, z'

loop_
_atom_site_type_symbol
_atom_site_label
_atom_site_fract_x
_atom_site_fract_y
_atom_site_fract_z
_atom_site_U_iso_or_equiv
_atom_site_adp_type
_atom_site_calc_flag
_atom_site_occupancy
_atom_site_disorder_assembly
_atom_site_disorder_group
O O1 0.62325(6) 0.36594(8) 0.47438(7) 0.0378(2) Uani d 1 . .
H H1A 0.695518 0.348157 0.492101 0.066(5) Uiso calc 1 . .
O O2 0.59660(8) 0.13436(8) 0.51070(8) 0.0464(3) Uani d 1 . .
O O3 0.35374(6) 0.15502(8) 0.47493(7) 0.0341(2) Uani d 1 . .
H H3A 0.394355 0.078645 0.474626 0.049(4) Uiso calc 1 . .
C C1 0.55798(9) 0.24797(10) 0.47994(8) 0.0288(2) Uani d 1 . .
C C2 0.42861(8) 0.26994(9) 0.44097(8) 0.0266(2) Uani d 1 . .
H H2 0.396479 0.360413 0.472773 0.032 Uiso calc 1 . .
C C3 0.42813(9) 0.28752(12) 0.32116(8) 0.0379(3) Uani d 1 . .
H H3 0.486954 0.365679 0.303082 0.046 Uiso calc 1 . .
C C4 0.47104(15) 0.15122(17) 0.26654(11) 0.0592(4) Uani d 1 . .
H H4A 0.472586 0.166730 0.190382 0.089 Uiso calc 1 . .
H H4B 0.414942 0.072567 0.283046 0.089 Uiso calc 1 . .
H H4C 0.553206 0.126684 0.291045 0.089 Uiso calc 1 . .
C C5 0.30193(13) 0.3343(2) 0.28387(12) 0.0647(4) Uani d 1 . .
H H5A 0.303823 0.351007 0.207865 0.097 Uiso calc 1 . .
H H5B 0.278457 0.422888 0.319944 0.097 Uiso calc 1 . .
H H5C 0.242457 0.258894 0.299861 0.097 Uiso calc 1 . .

loop_
_atom_site_aniso_label
_atom_site_aniso_U_11
_atom_site_aniso_U_22
_atom_site_aniso_U_33
_atom_site_aniso_U_12
_atom_site_aniso_U_13
_atom_site_aniso_U_23
O1 0.0214(3) 0.0242(4) 0.0678(5) -0.0016(3) -0.0083(3) 0.0040(3)
O2 0.0317(4) 0.0245(4) 0.0830(6) 0.0016(3) -0.0136(4) 0.0091(4)
O3 0.0187(3) 0.0242(4) 0.0593(5) 0.0019(2) 0.0065(3) 0.0076(3)
C1 0.0218(4) 0.0216(4) 0.0431(5) 0.0010(3) -0.0013(4) -0.0008(3)
C2 0.0192(4) 0.0190(4) 0.0417(5) 0.0006(3) 0.0001(4) 0.0004(3)
C3 0.0299(5) 0.0418(6) 0.0421(6) -0.0069(4) -0.0015(4) 0.0056(4)
C4 0.0572(8) 0.0690(9) 0.0514(7) -0.0101(7) 0.0171(6) -0.0167(6)
C5 0.0441(7) 0.0949(12) 0.0550(7) 0.0007(7) -0.0172(6) 0.0153(7)

loop_
_atom_type_symbol
_atom_type_description
_atom_type_scat_dispersion_real
_atom_type_scat_dispersion_imag
_atom_type_scat_source
C C 0.0033 0.0016 'International Tables Vol C Tables 4.2.6.8 and 6.1.1.4'
H H 0.0000 0.0000 'International Tables Vol C Tables 4.2.6.8 and 6.1.1.4'
O O 0.0106 0.0060 'International Tables Vol C Tables 4.2.6.8 and 6.1.1.4'

loop_
_geom_angle_atom_site_label_1
_geom_angle_atom_site_label_2
_geom_angle_atom_site_label_3
_geom_angle_site_symmetry_1
_geom_angle_site_symmetry_3
_geom_angle
_geom_angle_publ_flag
C1 O1 H1A . . 109.5 ?
C2 O3 H3A . . 109.5 ?
O2 C1 O1 . . 124.19(9) ?
O2 C1 C2 . . 123.57(9) ?
O1 C1 C2 . . 112.22(8) ?
O3 C2 C1 . . 109.83(7) ?
O3 C2 C3 . . 112.46(8) ?
C1 C2 C3 . . 110.06(8) ?
O3 C2 H2 . . 108.1 ?
C1 C2 H2 . . 108.1 ?
C3 C2 H2 . . 108.1 ?
C4 C3 C5 . . 112.11(12) ?
C4 C3 C2 . . 111.31(10) ?
C5 C3 C2 . . 110.05(9) ?
C4 C3 H3 . . 107.7 ?
C5 C3 H3 . . 107.7 ?
C2 C3 H3 . . 107.7 ?
C3 C4 H4A . . 109.5 ?
C3 C4 H4B . . 109.5 ?
H4A C4 H4B . . 109.5 ?
C3 C4 H4C . . 109.5 ?
H4A C4 H4C . . 109.5 ?
H4B C4 H4C . . 109.5 ?
C3 C5 H5A . . 109.5 ?
C3 C5 H5B . . 109.5 ?
H5A C5 H5B . . 109.5 ?
C3 C5 H5C . . 109.5 ?
H5A C5 H5C . . 109.5 ?
H5B C5 H5C . . 109.5 ?

loop_
_geom_bond_atom_site_label_1
_geom_bond_atom_site_label_2
_geom_bond_site_symmetry_2
_geom_bond_distance
_geom_bond_publ_flag
O1 C1 . 1.3143(11) ?
O1 H1A . 0.8400 ?
O2 C1 . 1.2064(12) ?
O3 C2 . 1.4175(11) ?
O3 H3A . 0.8400 ?
C1 C2 . 1.5159(13) ?
C2 C3 . 1.5334(14) ?
C2 H2 . 1.0000 ?
C3 C4 . 1.5234(18) ?
C3 C5 . 1.5257(17) ?
C3 H3 . 1.0000 ?
C4 H4A . 0.9800 ?
C4 H4B . 0.9800 ?
C4 H4C . 0.9800 ?
C5 H5A . 0.9800 ?
C5 H5B . 0.9800 ?
C5 H5C . 0.9800 ?

loop_
_geom_hbond_atom_site_label_D
_geom_hbond_atom_site_label_H
_geom_hbond_atom_site_label_A
_geom_hbond_site_symmetry_A
_geom_hbond_distance_DH
_geom_hbond_distance_HA
_geom_hbond_distance_DA
_geom_hbond_angle_DHA
_geom_hbond_publ_flag
O1 H1A O3 4_556 0.84 1.78 2.6143(9) 169.3 yes
O3 H3A O2 . 0.84 2.32 2.7069(10) 108.4 yes
O3 H3A O2 5_656 0.84 2.00 2.7597(11) 150.4 yes

loop_
_geom_torsion_atom_site_label_1
_geom_torsion_atom_site_label_2
_geom_torsion_atom_site_label_3
_geom_torsion_atom_site_label_4
_geom_torsion_site_symmetry_1
_geom_torsion_site_symmetry_2
_geom_torsion_site_symmetry_3
_geom_torsion_site_symmetry_4
_geom_torsion
_geom_torsion_publ_flag
O2 C1 C2 O3 . . . . 17.39(14) ?
O1 C1 C2 O3 . . . . -163.81(8) ?
O2 C1 C2 C3 . . . . -106.95(12) ?
O1 C1 C2 C3 . . . . 71.85(10) ?
O3 C2 C3 C4 . . . . -58.32(11) ?
C1 C2 C3 C4 . . . . 64.49(11) ?
O3 C2 C3 C5 . . . . 66.60(12) ?
C1 C2 C3 C5 . . . . -170.59(10) ?
